data_4341567
loop_
_publ_author_name
'Arrowsmith, Merle'
'Maitland, Brant'
'Kociok-K\"ohn, Gabriele'
'Stasch, Andreas'
'Jones, Cameron'
'Hill, Michael S.'

_publ_section_title
;
 Mononuclear Three-Coordinate Magnesium Complexes of a Highly Sterically
 Encumbered \b-Diketiminate Ligand.
;
_journal_issue 19
_journal_name_full 'Inorganic chemistry'
_journal_page_first 10543
_journal_page_last 10552
_journal_paper_doi 10.1021/ic501638v
_journal_volume 53
_journal_year 2014
_chemical_formula_moiety 'C71 H62 N2'
_chemical_formula_sum 'C71 H62 N2'
_chemical_formula_weight 943.22
_chemical_name_systematic
;
 ?
;
_space_group_crystal_system monoclinic
_space_group_IT_number 14
_space_group_name_Hall '-P 2ybc'
_space_group_name_H-M_alt 'P 1 21/c 1'
_symmetry_space_group_name_Hall '-P 2ybc'
_symmetry_space_group_name_H-M 'P 1 21/c 1'
_atom_sites_solution_hydrogens mixed
_audit_creation_method SHELXL-2013
_cell_angle_alpha 90
_cell_angle_beta 112.216(5)
_cell_angle_gamma 90
_cell_formula_units_Z 4
_cell_length_a 13.9269(5)
_cell_length_b 23.1043(5)
_cell_length_c 17.6303(7)
_cell_measurement_temperature 123(2)
_cell_volume 5251.8(4)
_computing_molecular_graphics 'ORTEP3 for Windows - Farrugia, L. J. J. Appl. Crystallogr. 1997, 30, 565'
_computing_publication_material
;
 'WinGX publication routines, Farrugia, 
 L. J., J. Appl. Crystallogr., 1999, 32, 837-838
;
_computing_structure_refinement
;
 SHELXL-2013 (Sheldrick, 2013)
 Sheldrick GM (2008) Acta Crystallogr A64:112--122 and 
 C. B. H\"ubschle, G. M. Sheldrick and B. Dittrich
 ShelXle: a Qt graphical user interface for SHELXL
 J. Appl. Cryst., 44, (2011) 1281-1284.
;
_computing_structure_solution
; 
 SIR97- Altomare A., Burla M.C., Camalli M., Cascarano G.L., Giacovazzo C. , 
 Guagliardi A., Moliterni A.G.G., Polidori G.,Spagna R. 
 (1999) J. Appl. Cryst. 32, 115-119
;
_diffrn_ambient_temperature 123(2)
_diffrn_measurement_device_type 'Oxford Gemini Ultra'
_diffrn_radiation_monochromator graphite
_diffrn_radiation_source 'Enhance (Mo) X-ray Source'
_diffrn_radiation_type MoK\a
_diffrn_radiation_wavelength 0.71073
_diffrn_reflns_av_R_equivalents 0.0228
_diffrn_reflns_av_sigmaI/netI 0.0249
_diffrn_reflns_limit_h_max 13
_diffrn_reflns_limit_h_min -17
_diffrn_reflns_limit_k_max 28
_diffrn_reflns_limit_k_min -28
_diffrn_reflns_limit_l_max 21
_diffrn_reflns_limit_l_min -21
_diffrn_reflns_number 34121
_diffrn_reflns_theta_max 26.00
_diffrn_reflns_theta_min 2.16
_exptl_absorpt_coefficient_mu 0.068
_exptl_absorpt_correction_T_max 0.989
_exptl_absorpt_correction_T_min 0.974
_exptl_absorpt_correction_type multi-scan
_exptl_absorpt_process_details 'SCALE3 ABSPACK'
_exptl_crystal_colour colorless
_exptl_crystal_density_diffrn 1.193
_exptl_crystal_density_method 'not measured'
_exptl_crystal_description block
_exptl_crystal_F_000 2008
_exptl_crystal_size_max 0.35
_exptl_crystal_size_mid 0.20
_exptl_crystal_size_min 0.15
_refine_diff_density_max 0.242
_refine_diff_density_min -0.187
_refine_diff_density_rms 0.034
_refine_ls_extinction_method none
_refine_ls_goodness_of_fit_ref 1.026
_refine_ls_hydrogen_treatment mixed
_refine_ls_matrix_type full
_refine_ls_number_parameters 668
_refine_ls_number_reflns 10311
_refine_ls_number_restraints 0
_refine_ls_restrained_S_all 1.026
_refine_ls_R_factor_all 0.0478
_refine_ls_R_factor_gt 0.0382
_refine_ls_shift/su_max 0.001
_refine_ls_shift/su_mean 0.000
_refine_ls_structure_factor_coef Fsqd
_refine_ls_weighting_details 'w=1/[\s^2^(Fo^2^)+(0.0388P)^2^+1.8305P] where P=(Fo^2^+2Fc^2^)/3'
_refine_ls_weighting_scheme calc
_refine_ls_wR_factor_gt 0.0897
_refine_ls_wR_factor_ref 0.0962
_reflns_number_gt 8713
_reflns_number_total 10310
_reflns_threshold_expression >2sigma(I)
_cod_data_source_file ic501638v_si_002.cif
_cod_data_source_block 1a*Toluene
_cod_original_cell_volume 5251.8(3)
_cod_database_code 4341567
_shelx_space_group_comment
;
The symmetry employed for this shelxl refinement is uniquely defined
by the following loop, which should always be used as a source of
symmetry information in preference to the above space-group names.
They are only intended as comments.
;
_shelxl_version_number 2013-4

loop_
_space_group_symop_operation_xyz
'x, y, z'
'-x, y+1/2, -z+1/2'
'-x, -y, -z'
'x, -y-1/2, z-1/2'

loop_
_atom_site_label
_atom_site_type_symbol
_atom_site_fract_x
_atom_site_fract_y
_atom_site_fract_z
_atom_site_U_iso_or_equiv
_atom_site_adp_type
_atom_site_occupancy
_atom_site_site_symmetry_order
_atom_site_calc_flag
_atom_site_refinement_flags_posn
_atom_site_refinement_flags_adp
_atom_site_refinement_flags_occupancy
_atom_site_disorder_assembly
_atom_site_disorder_group
N1 N 0.24756(8) 0.75767(4) 0.30273(6) 0.0183(2) Uani 1 1 d . . . . .
N2 N 0.33600(8) 0.85556(4) 0.28054(6) 0.0196(2) Uani 1 1 d . . . . .
H1 H 0.279(2) 0.7894(13) 0.3188(16) 0.017(7) Uiso 0.5 1 d . . P A 1
H2 H 0.3114(19) 0.8334(12) 0.3108(15) 0.013(6) Uiso 0.5 1 d . . P B 2
C1 C 0.15084(11) 0.70070(6) 0.17899(8) 0.0301(3) Uani 1 1 d . . . . .
H1A H 0.1887 0.6639 0.1894 0.045 Uiso 0.5 1 calc R U P . .
H1B H 0.1227 0.7087 0.1200 0.045 Uiso 0.5 1 calc R U P . .
H1C H 0.0939 0.6982 0.1987 0.045 Uiso 0.5 1 calc R U P . .
H1D H 0.0815 0.7166 0.1493 0.045 Uiso 0.5 1 calc R U P . .
H1E H 0.1475 0.6719 0.2187 0.045 Uiso 0.5 1 calc R U P . .
H1F H 0.1763 0.6824 0.1401 0.045 Uiso 0.5 1 calc R U P . .
C2 C 0.22324(9) 0.74859(5) 0.22329(8) 0.0217(3) Uani 1 1 d . . . . .
C3 C 0.26546(10) 0.78360(5) 0.17887(8) 0.0235(3) Uani 1 1 d . . . . .
H3 H 0.2530 0.7723 0.1242 0.028 Uiso 1 1 calc R U . . .
C4 C 0.32431(9) 0.83378(5) 0.20778(8) 0.0223(3) Uani 1 1 d . . . . .
C5 C 0.37378(11) 0.86233(6) 0.15533(8) 0.0291(3) Uani 1 1 d . . . . .
H5A H 0.3473 0.9019 0.1425 0.044 Uiso 0.5 1 calc R U P . .
H5B H 0.3572 0.8404 0.1044 0.044 Uiso 0.5 1 calc R U P . .
H5C H 0.4492 0.8634 0.1848 0.044 Uiso 0.5 1 calc R U P . .
H5D H 0.4218 0.8352 0.1453 0.044 Uiso 0.5 1 calc R U P . .
H5E H 0.4119 0.8967 0.1834 0.044 Uiso 0.5 1 calc R U P . .
H5F H 0.3200 0.8737 0.1030 0.044 Uiso 0.5 1 calc R U P . .
C6 C 0.20295(9) 0.72826(5) 0.35198(7) 0.0179(2) Uani 1 1 d . . . . .
C7 C 0.23051(9) 0.67141(5) 0.38014(7) 0.0196(2) Uani 1 1 d . . . . .
C8 C 0.18359(9) 0.64672(5) 0.42955(8) 0.0229(3) Uani 1 1 d . . . . .
H8 H 0.2019 0.6083 0.4490 0.027 Uiso 1 1 calc R U . . .
C9 C 0.11095(10) 0.67615(5) 0.45149(8) 0.0239(3) Uani 1 1 d . . . . .
C10 C 0.08966(9) 0.73328(5) 0.42663(8) 0.0228(3) Uani 1 1 d . . . . .
H10 H 0.0427 0.7546 0.4433 0.027 Uiso 1 1 calc R U . . .
C11 C 0.13489(9) 0.75997(5) 0.37821(7) 0.0191(2) Uani 1 1 d . . . . .
C12 C 0.31526(9) 0.63894(5) 0.36200(7) 0.0200(2) Uani 1 1 d . . . . .
H12 H 0.3411 0.6662 0.3299 0.024 Uiso 1 1 calc R U . . .
C13 C 0.05757(11) 0.64822(6) 0.50211(9) 0.0335(3) Uani 1 1 d . . . . .
H13A H 0.0251 0.6120 0.4761 0.050 Uiso 1 1 calc R U . . .
H13B H 0.0043 0.6744 0.5060 0.050 Uiso 1 1 calc R U . . .
H13C H 0.1086 0.6401 0.5572 0.050 Uiso 1 1 calc R U . . .
C14 C 0.10883(9) 0.82225(5) 0.34992(7) 0.0192(2) Uani 1 1 d . . . . .
H14 H 0.1726 0.8387 0.3451 0.023 Uiso 1 1 calc R U . . .
C15 C 0.28166(10) 0.58399(5) 0.31047(7) 0.0213(3) Uani 1 1 d . . . . .
C16 C 0.35401(10) 0.55889(6) 0.28291(8) 0.0268(3) Uani 1 1 d . . . . .
H16 H 0.4192 0.5772 0.2950 0.032 Uiso 1 1 calc R U . . .
C17 C 0.33256(11) 0.50806(6) 0.23846(8) 0.0309(3) Uani 1 1 d . . . . .
H17 H 0.3828 0.4916 0.2205 0.037 Uiso 1 1 calc R U . . .
C18 C 0.23794(12) 0.48114(6) 0.22016(8) 0.0333(3) Uani 1 1 d . . . . .
H18 H 0.2232 0.4459 0.1902 0.040 Uiso 1 1 calc R U . . .
C19 C 0.16489(11) 0.50563(6) 0.24560(9) 0.0326(3) Uani 1 1 d . . . . .
H19 H 0.0994 0.4874 0.2324 0.039 Uiso 1 1 calc R U . . .
C20 C 0.18660(10) 0.55688(5) 0.29049(8) 0.0269(3) Uani 1 1 d . . . . .
H20 H 0.1356 0.5734 0.3076 0.032 Uiso 1 1 calc R U . . .
C21 C 0.40765(9) 0.62672(5) 0.44203(7) 0.0199(2) Uani 1 1 d . . . . .
C22 C 0.48241(10) 0.66923(5) 0.47456(8) 0.0264(3) Uani 1 1 d . . . . .
H22 H 0.4760 0.7049 0.4463 0.032 Uiso 1 1 calc R U . . .
C23 C 0.56619(10) 0.66068(6) 0.54745(8) 0.0299(3) Uani 1 1 d . . . . .
H23 H 0.6158 0.6906 0.5693 0.036 Uiso 1 1 calc R U . . .
C24 C 0.57767(10) 0.60854(6) 0.58850(8) 0.0265(3) Uani 1 1 d . . . . .
H24 H 0.6356 0.6022 0.6381 0.032 Uiso 1 1 calc R U . . .
C25 C 0.50393(10) 0.56571(5) 0.55668(8) 0.0244(3) Uani 1 1 d . . . . .
H25 H 0.5111 0.5299 0.5847 0.029 Uiso 1 1 calc R U . . .
C26 C 0.41945(10) 0.57477(5) 0.48407(8) 0.0224(3) Uani 1 1 d . . . . .
H26 H 0.3692 0.5451 0.4629 0.027 Uiso 1 1 calc R U . . .
C27 C 0.08683(9) 0.85931(5) 0.41314(7) 0.0200(2) Uani 1 1 d . . . . .
C28 C 0.16941(10) 0.87746(5) 0.48223(8) 0.0247(3) Uani 1 1 d . . . . .
H28 H 0.2379 0.8663 0.4893 0.030 Uiso 1 1 calc R U . . .
C29 C 0.15375(10) 0.91163(6) 0.54109(8) 0.0277(3) Uani 1 1 d . . . . .
H29 H 0.2113 0.9238 0.5879 0.033 Uiso 1 1 calc R U . . .
C30 C 0.05472(11) 0.92792(6) 0.53168(8) 0.0292(3) Uani 1 1 d . . . . .
H30 H 0.0437 0.9516 0.5716 0.035 Uiso 1 1 calc R U . . .
C31 C -0.02819(11) 0.90953(7) 0.46388(9) 0.0352(3) Uani 1 1 d . . . . .
H31 H -0.0967 0.9201 0.4576 0.042 Uiso 1 1 calc R U . . .
C32 C -0.01238(10) 0.87571(6) 0.40478(8) 0.0297(3) Uani 1 1 d . . . . .
H32 H -0.0701 0.8636 0.3581 0.036 Uiso 1 1 calc R U . . .
C33 C 0.02375(9) 0.82631(5) 0.26496(7) 0.0205(3) Uani 1 1 d . . . . .
C34 C 0.01253(10) 0.87749(6) 0.22122(8) 0.0287(3) Uani 1 1 d . . . . .
H34 H 0.0589 0.9087 0.2443 0.034 Uiso 1 1 calc R U . . .
C35 C -0.06496(11) 0.88379(6) 0.14476(9) 0.0348(3) Uani 1 1 d . . . . .
H35 H -0.0711 0.9191 0.1157 0.042 Uiso 1 1 calc R U . . .
C36 C -0.13363(11) 0.83919(6) 0.11016(8) 0.0339(3) Uani 1 1 d . . . . .
H36 H -0.1876 0.8439 0.0579 0.041 Uiso 1 1 calc R U . . .
C37 C -0.12297(11) 0.78801(6) 0.15220(9) 0.0342(3) Uani 1 1 d . . . . .
H37 H -0.1694 0.7569 0.1287 0.041 Uiso 1 1 calc R U . . .
C38 C -0.04453(10) 0.78156(6) 0.22902(8) 0.0276(3) Uani 1 1 d . . . . .
H38 H -0.0376 0.7459 0.2574 0.033 Uiso 1 1 calc R U . . .
C39 C 0.40128(9) 0.90314(5) 0.31917(7) 0.0186(2) Uani 1 1 d . . . . .
C40 C 0.49798(9) 0.89165(5) 0.38138(7) 0.0205(3) Uani 1 1 d . . . . .
C41 C 0.56097(9) 0.93761(5) 0.42217(8) 0.0226(3) Uani 1 1 d . . . . .
H41 H 0.6277 0.9297 0.4625 0.027 Uiso 1 1 calc R U . . .
C42 C 0.52887(9) 0.99465(5) 0.40556(8) 0.0214(3) Uani 1 1 d . . . . .
C43 C 0.43082(9) 1.00510(5) 0.34665(7) 0.0211(3) Uani 1 1 d . . . . .
H43 H 0.4068 1.0439 0.3364 0.025 Uiso 1 1 calc R U . . .
C44 C 0.36656(9) 0.96076(5) 0.30214(7) 0.0196(2) Uani 1 1 d . . . . .
C45 C 0.53211(9) 0.82958(5) 0.40803(8) 0.0223(3) Uani 1 1 d . . . . .
H45 H 0.4719 0.8046 0.3756 0.027 Uiso 1 1 calc R U . . .
C46 C 0.59720(10) 1.04365(5) 0.45121(8) 0.0270(3) Uani 1 1 d . . . . .
H46A H 0.5746 1.0572 0.4945 0.041 Uiso 1 1 calc R U . . .
H46B H 0.5924 1.0755 0.4132 0.041 Uiso 1 1 calc R U . . .
H46C H 0.6692 1.0302 0.4758 0.041 Uiso 1 1 calc R U . . .
C47 C 0.25982(9) 0.97516(5) 0.23815(8) 0.0214(3) Uani 1 1 d . . . . .
H47 H 0.2199 0.9381 0.2257 0.026 Uiso 1 1 calc R U . . .
C48 C 0.54507(10) 0.82182(5) 0.49731(8) 0.0243(3) Uani 1 1 d . . . . .
C49 C 0.45872(11) 0.80694(6) 0.51460(9) 0.0302(3) Uani 1 1 d . . . . .
H49 H 0.3939 0.8012 0.4707 0.036 Uiso 1 1 calc R U . . .
C50 C 0.46525(13) 0.80035(6) 0.59459(10) 0.0398(4) Uani 1 1 d . . . . .
H50 H 0.4055 0.7898 0.6051 0.048 Uiso 1 1 calc R U . . .
C51 C 0.55868(15) 0.80907(7) 0.65885(10) 0.0450(4) Uani 1 1 d . . . . .
H51 H 0.5637 0.8043 0.7137 0.054 Uiso 1 1 calc R U . . .
C52 C 0.64487(14) 0.82474(7) 0.64298(9) 0.0419(4) Uani 1 1 d . . . . .
H52 H 0.7090 0.8313 0.6872 0.050 Uiso 1 1 calc R U . . .
C53 C 0.63857(11) 0.83097(6) 0.56304(9) 0.0328(3) Uani 1 1 d . . . . .
H53 H 0.6986 0.8416 0.5530 0.039 Uiso 1 1 calc R U . . .
C54 C 0.62297(10) 0.80860(5) 0.38658(8) 0.0237(3) Uani 1 1 d . . . . .
C55 C 0.67412(12) 0.75746(6) 0.42005(10) 0.0373(3) Uani 1 1 d . . . . .
H55 H 0.6572 0.7379 0.4608 0.045 Uiso 1 1 calc R U . . .
C56 C 0.74933(13) 0.73449(7) 0.39511(10) 0.0442(4) Uani 1 1 d . . . . .
H56 H 0.7836 0.6996 0.4190 0.053 Uiso 1 1 calc R U . . .
C57 C 0.77469(11) 0.76179(7) 0.33606(9) 0.0364(3) Uani 1 1 d . . . . .
H57 H 0.8263 0.7460 0.3191 0.044 Uiso 1 1 calc R U . . .
C58 C 0.72449(11) 0.81232(6) 0.30170(9) 0.0322(3) Uani 1 1 d . . . . .
H58 H 0.7413 0.8314 0.2606 0.039 Uiso 1 1 calc R U . . .
C59 C 0.64961(10) 0.83553(6) 0.32688(8) 0.0275(3) Uani 1 1 d . . . . .
H59 H 0.6159 0.8705 0.3028 0.033 Uiso 1 1 calc R U . . .
C60 C 0.20011(9) 1.01644(5) 0.27237(8) 0.0230(3) Uani 1 1 d . . . . .
C61 C 0.19028(10) 1.00230(6) 0.34579(8) 0.0288(3) Uani 1 1 d . . . . .
H61 H 0.2210 0.9677 0.3734 0.035 Uiso 1 1 calc R U . . .
C62 C 0.13683(11) 1.03761(7) 0.37930(9) 0.0366(3) Uani 1 1 d . . . . .
H62 H 0.1314 1.0273 0.4297 0.044 Uiso 1 1 calc R U . . .
C63 C 0.09111(11) 1.08809(7) 0.33966(10) 0.0395(4) Uani 1 1 d . . . . .
H63 H 0.0551 1.1128 0.3630 0.047 Uiso 1 1 calc R U . . .
C64 C 0.09843(12) 1.10206(6) 0.26633(10) 0.0397(4) Uani 1 1 d . . . . .
H64 H 0.0660 1.1362 0.2383 0.048 Uiso 1 1 calc R U . . .
C65 C 0.15278(11) 1.06677(6) 0.23274(9) 0.0316(3) Uani 1 1 d . . . . .
H65 H 0.1576 1.0772 0.1822 0.038 Uiso 1 1 calc R U . . .
C66 C 0.26167(10) 0.99688(5) 0.15700(8) 0.0230(3) Uani 1 1 d . . . . .
C67 C 0.17680(11) 0.98510(6) 0.08592(8) 0.0290(3) Uani 1 1 d . . . . .
H67 H 0.1204 0.9635 0.0891 0.035 Uiso 1 1 calc R U . . .
C68 C 0.17273(12) 1.00420(6) 0.01038(9) 0.0331(3) Uani 1 1 d . . . . .
H68 H 0.1145 0.9951 -0.0378 0.040 Uiso 1 1 calc R U . . .
C69 C 0.25350(11) 1.03654(6) 0.00504(9) 0.0326(3) Uani 1 1 d . . . . .
H69 H 0.2512 1.0497 -0.0467 0.039 Uiso 1 1 calc R U . . .
C70 C 0.33742(11) 1.04948(6) 0.07548(9) 0.0319(3) Uani 1 1 d . . . . .
H70 H 0.3927 1.0721 0.0723 0.038 Uiso 1 1 calc R U . . .
C71 C 0.34189(10) 1.02974(6) 0.15091(8) 0.0280(3) Uani 1 1 d . . . . .
H71 H 0.4004 1.0388 0.1989 0.034 Uiso 1 1 calc R U . . .

loop_
_atom_site_aniso_label
_atom_site_aniso_U_11
_atom_site_aniso_U_22
_atom_site_aniso_U_33
_atom_site_aniso_U_23
_atom_site_aniso_U_13
_atom_site_aniso_U_12
N1 0.0193(5) 0.0165(5) 0.0193(5) 0.0000(4) 0.0074(4) -0.0010(4)
N2 0.0216(5) 0.0177(5) 0.0214(5) 0.0003(4) 0.0104(5) -0.0023(4)
C1 0.0366(8) 0.0268(7) 0.0249(7) -0.0039(6) 0.0095(6) -0.0082(6)
C2 0.0198(6) 0.0179(6) 0.0258(6) -0.0028(5) 0.0067(5) 0.0032(5)
C3 0.0278(7) 0.0262(6) 0.0183(6) -0.0039(5) 0.0106(5) -0.0031(5)
C4 0.0209(6) 0.0252(6) 0.0222(6) 0.0058(5) 0.0099(5) 0.0056(5)
C5 0.0377(8) 0.0282(7) 0.0278(7) -0.0007(6) 0.0195(6) -0.0035(6)
C6 0.0169(6) 0.0194(6) 0.0162(6) -0.0002(5) 0.0048(5) -0.0014(5)
C7 0.0181(6) 0.0194(6) 0.0204(6) -0.0007(5) 0.0061(5) 0.0003(5)
C8 0.0235(6) 0.0194(6) 0.0266(7) 0.0043(5) 0.0104(5) 0.0019(5)
C9 0.0224(6) 0.0260(6) 0.0247(6) 0.0028(5) 0.0105(5) 0.0005(5)
C10 0.0206(6) 0.0251(6) 0.0247(6) -0.0002(5) 0.0108(5) 0.0030(5)
C11 0.0171(6) 0.0190(6) 0.0187(6) -0.0009(5) 0.0039(5) 0.0012(5)
C12 0.0202(6) 0.0176(6) 0.0238(6) 0.0023(5) 0.0101(5) 0.0018(5)
C13 0.0358(8) 0.0298(7) 0.0446(9) 0.0094(6) 0.0262(7) 0.0057(6)
C14 0.0182(6) 0.0177(6) 0.0223(6) -0.0002(5) 0.0084(5) 0.0011(5)
C15 0.0240(6) 0.0190(6) 0.0187(6) 0.0040(5) 0.0054(5) 0.0039(5)
C16 0.0261(7) 0.0297(7) 0.0234(6) 0.0000(5) 0.0083(6) 0.0030(5)
C17 0.0355(8) 0.0323(7) 0.0231(7) -0.0020(6) 0.0090(6) 0.0095(6)
C18 0.0452(9) 0.0229(7) 0.0247(7) -0.0022(5) 0.0053(6) 0.0032(6)
C19 0.0320(8) 0.0281(7) 0.0317(7) 0.0006(6) 0.0054(6) -0.0059(6)
C20 0.0264(7) 0.0245(6) 0.0293(7) 0.0014(5) 0.0100(6) 0.0016(5)
C21 0.0195(6) 0.0200(6) 0.0230(6) -0.0022(5) 0.0113(5) 0.0025(5)
C22 0.0276(7) 0.0202(6) 0.0309(7) 0.0005(5) 0.0105(6) 0.0002(5)
C23 0.0269(7) 0.0298(7) 0.0306(7) -0.0047(6) 0.0080(6) -0.0060(6)
C24 0.0232(7) 0.0332(7) 0.0219(6) -0.0020(5) 0.0071(5) 0.0051(5)
C25 0.0302(7) 0.0224(6) 0.0229(6) 0.0015(5) 0.0127(6) 0.0063(5)
C26 0.0244(6) 0.0204(6) 0.0247(6) -0.0008(5) 0.0118(5) 0.0002(5)
C27 0.0216(6) 0.0169(6) 0.0218(6) 0.0016(5) 0.0086(5) 0.0010(5)
C28 0.0211(6) 0.0260(6) 0.0265(7) -0.0011(5) 0.0084(5) 0.0010(5)
C29 0.0297(7) 0.0295(7) 0.0229(6) -0.0042(5) 0.0088(6) -0.0055(6)
C30 0.0374(8) 0.0274(7) 0.0267(7) -0.0047(6) 0.0165(6) 0.0015(6)
C31 0.0267(7) 0.0450(8) 0.0339(8) -0.0076(7) 0.0115(6) 0.0095(6)
C32 0.0225(7) 0.0369(8) 0.0275(7) -0.0079(6) 0.0068(6) 0.0035(6)
C33 0.0209(6) 0.0214(6) 0.0219(6) -0.0013(5) 0.0112(5) 0.0031(5)
C34 0.0261(7) 0.0270(7) 0.0309(7) 0.0042(6) 0.0084(6) -0.0003(5)
C35 0.0346(8) 0.0353(8) 0.0315(8) 0.0119(6) 0.0089(6) 0.0041(6)
C36 0.0302(7) 0.0439(8) 0.0223(7) -0.0005(6) 0.0041(6) 0.0068(6)
C37 0.0316(8) 0.0330(7) 0.0308(7) -0.0071(6) 0.0036(6) -0.0031(6)
C38 0.0296(7) 0.0224(6) 0.0287(7) -0.0002(5) 0.0086(6) -0.0001(5)
C39 0.0200(6) 0.0188(6) 0.0204(6) 0.0005(5) 0.0115(5) -0.0017(5)
C40 0.0208(6) 0.0194(6) 0.0243(6) 0.0017(5) 0.0117(5) 0.0006(5)
C41 0.0181(6) 0.0247(6) 0.0247(6) 0.0032(5) 0.0077(5) 0.0000(5)
C42 0.0217(6) 0.0210(6) 0.0246(6) 0.0001(5) 0.0121(5) -0.0030(5)
C43 0.0236(6) 0.0164(6) 0.0256(6) 0.0023(5) 0.0121(5) 0.0005(5)
C44 0.0195(6) 0.0205(6) 0.0212(6) 0.0017(5) 0.0105(5) 0.0001(5)
C45 0.0192(6) 0.0191(6) 0.0268(7) 0.0024(5) 0.0067(5) 0.0000(5)
C46 0.0257(7) 0.0239(6) 0.0303(7) -0.0016(5) 0.0092(6) -0.0044(5)
C47 0.0204(6) 0.0175(6) 0.0255(6) 0.0008(5) 0.0077(5) -0.0010(5)
C48 0.0284(7) 0.0149(6) 0.0305(7) 0.0032(5) 0.0120(6) 0.0030(5)
C49 0.0322(7) 0.0228(6) 0.0390(8) 0.0053(6) 0.0173(7) 0.0046(5)
C50 0.0534(10) 0.0290(7) 0.0499(10) 0.0080(7) 0.0342(9) 0.0065(7)
C51 0.0720(12) 0.0350(8) 0.0338(8) 0.0057(7) 0.0267(9) 0.0084(8)
C52 0.0538(10) 0.0343(8) 0.0305(8) 0.0017(6) 0.0080(7) -0.0010(7)
C53 0.0349(8) 0.0272(7) 0.0334(8) 0.0041(6) 0.0097(6) -0.0017(6)
C54 0.0203(6) 0.0227(6) 0.0263(7) -0.0002(5) 0.0069(5) 0.0001(5)
C55 0.0391(8) 0.0366(8) 0.0431(9) 0.0155(7) 0.0235(7) 0.0129(6)
C56 0.0448(9) 0.0412(9) 0.0535(10) 0.0177(8) 0.0265(8) 0.0220(7)
C57 0.0311(8) 0.0413(8) 0.0416(8) 0.0021(7) 0.0192(7) 0.0083(6)
C58 0.0314(7) 0.0355(8) 0.0324(7) 0.0035(6) 0.0153(6) 0.0001(6)
C59 0.0273(7) 0.0242(6) 0.0308(7) 0.0039(6) 0.0106(6) 0.0023(5)
C60 0.0163(6) 0.0228(6) 0.0288(7) -0.0006(5) 0.0072(5) -0.0022(5)
C61 0.0228(7) 0.0321(7) 0.0313(7) 0.0033(6) 0.0098(6) 0.0041(5)
C62 0.0298(8) 0.0483(9) 0.0353(8) 0.0000(7) 0.0162(7) 0.0050(7)
C63 0.0329(8) 0.0396(8) 0.0533(10) -0.0062(7) 0.0248(8) 0.0053(6)
C64 0.0368(8) 0.0290(7) 0.0593(10) 0.0076(7) 0.0250(8) 0.0089(6)
C65 0.0319(7) 0.0269(7) 0.0406(8) 0.0056(6) 0.0189(7) 0.0036(6)
C66 0.0249(7) 0.0190(6) 0.0252(6) 0.0020(5) 0.0096(6) 0.0050(5)
C67 0.0292(7) 0.0253(7) 0.0296(7) 0.0006(6) 0.0078(6) -0.0017(5)
C68 0.0370(8) 0.0299(7) 0.0262(7) 0.0010(6) 0.0048(6) 0.0033(6)
C69 0.0384(8) 0.0332(7) 0.0283(7) 0.0080(6) 0.0151(7) 0.0108(6)
C70 0.0287(7) 0.0362(8) 0.0341(8) 0.0086(6) 0.0157(6) 0.0052(6)
C71 0.0235(7) 0.0318(7) 0.0274(7) 0.0036(6) 0.0082(6) 0.0019(5)

loop_
_atom_type_symbol
_atom_type_description
_atom_type_scat_dispersion_real
_atom_type_scat_dispersion_imag
_atom_type_scat_source
C C 0.0033 0.0016 'International Tables Vol C Tables 4.2.6.8 and 6.1.1.4'
H H 0.0000 0.0000 'International Tables Vol C Tables 4.2.6.8 and 6.1.1.4'
N N 0.0061 0.0033 'International Tables Vol C Tables 4.2.6.8 and 6.1.1.4'

loop_
_geom_angle_atom_site_label_1
_geom_angle_atom_site_label_2
_geom_angle_atom_site_label_3
_geom_angle
C2 N1 C6 125.06(11)
C2 N1 H1 112.5(18)
C6 N1 H1 120.2(17)
C4 N2 C39 125.19(10)
C4 N2 H2 115.0(16)
C39 N2 H2 118.4(16)
C2 C1 H1A 109.5
C2 C1 H1B 109.5
H1A C1 H1B 109.5
C2 C1 H1C 109.5
H1A C1 H1C 109.5
H1B C1 H1C 109.5
C2 C1 H1D 109.5
H1A C1 H1D 141.1
H1B C1 H1D 56.3
H1C C1 H1D 56.3
C2 C1 H1E 109.5
H1A C1 H1E 56.3
H1B C1 H1E 141.1
H1C C1 H1E 56.3
H1D C1 H1E 109.5
C2 C1 H1F 109.5
H1A C1 H1F 56.3
H1B C1 H1F 56.3
H1C C1 H1F 141.1
H1D C1 H1F 109.5
H1E C1 H1F 109.5
N1 C2 C3 120.34(11)
N1 C2 C1 121.24(11)
C3 C2 C1 118.42(11)
C4 C3 C2 125.90(11)
C4 C3 H3 117.0
C2 C3 H3 117.0
N2 C4 C3 120.41(11)
N2 C4 C5 120.77(11)
C3 C4 C5 118.82(11)
C4 C5 H5A 109.5
C4 C5 H5B 109.5
H5A C5 H5B 109.5
C4 C5 H5C 109.5
H5A C5 H5C 109.5
H5B C5 H5C 109.5
C4 C5 H5D 109.5
H5A C5 H5D 141.1
H5B C5 H5D 56.3
H5C C5 H5D 56.3
C4 C5 H5E 109.5
H5A C5 H5E 56.3
H5B C5 H5E 141.1
H5C C5 H5E 56.3
H5D C5 H5E 109.5
C4 C5 H5F 109.5
H5A C5 H5F 56.3
H5B C5 H5F 56.3
H5C C5 H5F 141.1
H5D C5 H5F 109.5
H5E C5 H5F 109.5
C7 C6 C11 119.90(10)
C7 C6 N1 122.68(10)
C11 C6 N1 117.22(10)
C8 C7 C6 118.25(11)
C8 C7 C12 120.72(10)
C6 C7 C12 120.89(10)
C9 C8 C7 122.45(11)
C9 C8 H8 118.8
C7 C8 H8 118.8
C10 C9 C8 117.95(11)
C10 C9 C13 120.05(11)
C8 C9 C13 121.99(11)
C11 C10 C9 121.78(11)
C11 C10 H10 119.1
C9 C10 H10 119.1
C10 C11 C6 119.42(11)
C10 C11 C14 121.08(10)
C6 C11 C14 119.44(10)
C15 C12 C7 116.39(10)
C15 C12 C21 110.85(9)
C7 C12 C21 110.05(9)
C15 C12 H12 106.3
C7 C12 H12 106.3
C21 C12 H12 106.3
C9 C13 H13A 109.5
C9 C13 H13B 109.5
H13A C13 H13B 109.5
C9 C13 H13C 109.5
H13A C13 H13C 109.5
H13B C13 H13C 109.5
C11 C14 C33 112.44(10)
C11 C14 C27 112.35(10)
C33 C14 C27 112.82(9)
C11 C14 H14 106.2
C33 C14 H14 106.2
C27 C14 H14 106.2
C20 C15 C16 117.98(12)
C20 C15 C12 125.14(11)
C16 C15 C12 116.87(11)
C17 C16 C15 121.33(13)
C17 C16 H16 119.3
C15 C16 H16 119.3
C16 C17 C18 119.90(13)
C16 C17 H17 120.1
C18 C17 H17 120.1
C19 C18 C17 119.71(13)
C19 C18 H18 120.1
C17 C18 H18 120.1
C18 C19 C20 120.36(13)
C18 C19 H19 119.8
C20 C19 H19 119.8
C15 C20 C19 120.71(12)
C15 C20 H20 119.6
C19 C20 H20 119.6
C26 C21 C22 118.20(12)
C26 C21 C12 122.63(11)
C22 C21 C12 119.17(11)
C23 C22 C21 121.33(12)
C23 C22 H22 119.3
C21 C22 H22 119.3
C24 C23 C22 119.99(12)
C24 C23 H23 120.0
C22 C23 H23 120.0
C23 C24 C25 119.32(12)
C23 C24 H24 120.3
C25 C24 H24 120.3
C24 C25 C26 120.42(12)
C24 C25 H25 119.8
C26 C25 H25 119.8
C21 C26 C25 120.73(12)
C21 C26 H26 119.6
C25 C26 H26 119.6
C32 C27 C28 118.23(11)
C32 C27 C14 122.91(11)
C28 C27 C14 118.85(11)
C29 C28 C27 121.15(12)
C29 C28 H28 119.4
C27 C28 H28 119.4
C30 C29 C28 119.95(12)
C30 C29 H29 120.0
C28 C29 H29 120.0
C29 C30 C31 119.51(12)
C29 C30 H30 120.2
C31 C30 H30 120.2
C30 C31 C32 120.48(13)
C30 C31 H31 119.8
C32 C31 H31 119.8
C31 C32 C27 120.67(13)
C31 C32 H32 119.7
C27 C32 H32 119.7
C38 C33 C34 117.91(12)
C38 C33 C14 123.27(11)
C34 C33 C14 118.81(11)
C35 C34 C33 121.00(13)
C35 C34 H34 119.5
C33 C34 H34 119.5
C34 C35 C36 120.55(13)
C34 C35 H35 119.7
C36 C35 H35 119.7
C37 C36 C35 119.23(13)
C37 C36 H36 120.4
C35 C36 H36 120.4
C36 C37 C38 120.20(13)
C36 C37 H37 119.9
C38 C37 H37 119.9
C33 C38 C37 121.09(12)
C33 C38 H38 119.5
C37 C38 H38 119.5
C40 C39 C44 119.71(11)
C40 C39 N2 118.55(10)
C44 C39 N2 121.42(11)
C41 C40 C39 119.38(11)
C41 C40 C45 119.68(11)
C39 C40 C45 120.85(10)
C42 C41 C40 121.73(12)
C42 C41 H41 119.1
C40 C41 H41 119.1
C41 C42 C43 118.05(11)
C41 C42 C46 120.98(11)
C43 C42 C46 120.95(11)
C42 C43 C44 122.33(11)
C42 C43 H43 118.8
C44 C43 H43 118.8
C43 C44 C39 118.67(11)
C43 C44 C47 119.73(10)
C39 C44 C47 121.58(10)
C48 C45 C40 109.22(10)
C48 C45 C54 115.57(10)
C40 C45 C54 114.30(10)
C48 C45 H45 105.6
C40 C45 H45 105.6
C54 C45 H45 105.6
C42 C46 H46A 109.5
C42 C46 H46B 109.5
H46A C46 H46B 109.5
C42 C46 H46C 109.5
H46A C46 H46C 109.5
H46B C46 H46C 109.5
C44 C47 C66 114.10(10)
C44 C47 C60 111.54(10)
C66 C47 C60 111.65(10)
C44 C47 H47 106.3
C66 C47 H47 106.3
C60 C47 H47 106.3
C49 C48 C53 117.95(12)
C49 C48 C45 118.71(12)
C53 C48 C45 123.30(12)
C50 C49 C48 121.35(14)
C50 C49 H49 119.3
C48 C49 H49 119.3
C51 C50 C49 119.87(14)
C51 C50 H50 120.1
C49 C50 H50 120.1
C50 C51 C52 119.65(14)
C50 C51 H51 120.2
C52 C51 H51 120.2
C51 C52 C53 120.52(15)
C51 C52 H52 119.7
C53 C52 H52 119.7
C52 C53 C48 120.65(14)
C52 C53 H53 119.7
C48 C53 H53 119.7
C59 C54 C55 117.48(12)
C59 C54 C45 121.90(11)
C55 C54 C45 120.21(11)
C56 C55 C54 121.22(13)
C56 C55 H55 119.4
C54 C55 H55 119.4
C57 C56 C55 120.43(14)
C57 C56 H56 119.8
C55 C56 H56 119.8
C56 C57 C58 119.31(13)
C56 C57 H57 120.3
C58 C57 H57 120.3
C57 C58 C59 120.33(13)
C57 C58 H58 119.8
C59 C58 H58 119.8
C58 C59 C54 121.23(12)
C58 C59 H59 119.4
C54 C59 H59 119.4
C65 C60 C61 118.04(12)
C65 C60 C47 123.28(12)
C61 C60 C47 118.66(11)
C62 C61 C60 121.25(13)
C62 C61 H61 119.4
C60 C61 H61 119.4
C61 C62 C63 120.12(14)
C61 C62 H62 119.9
C63 C62 H62 119.9
C64 C63 C62 119.30(13)
C64 C63 H63 120.4
C62 C63 H63 120.4
C63 C64 C65 120.68(14)
C63 C64 H64 119.7
C65 C64 H64 119.7
C60 C65 C64 120.60(13)
C60 C65 H65 119.7
C64 C65 H65 119.7
C67 C66 C71 118.26(12)
C67 C66 C47 118.19(11)
C71 C66 C47 123.50(11)
C68 C67 C66 121.21(13)
C68 C67 H67 119.4
C66 C67 H67 119.4
C69 C68 C67 119.97(13)
C69 C68 H68 120.0
C67 C68 H68 120.0
C70 C69 C68 119.35(13)
C70 C69 H69 120.3
C68 C69 H69 120.3
C69 C70 C71 120.58(13)
C69 C70 H70 119.7
C71 C70 H70 119.7
C70 C71 C66 120.61(13)
C70 C71 H71 119.7
C66 C71 H71 119.7

loop_
_geom_bond_atom_site_label_1
_geom_bond_atom_site_label_2
_geom_bond_distance
N1 C2 1.3272(16)
N1 C6 1.4176(15)
N1 H1 0.85(3)
N2 C4 1.3294(16)
N2 C39 1.4249(15)
N2 H2 0.89(3)
C1 C2 1.5018(17)
C1 H1A 0.9800
C1 H1B 0.9800
C1 H1C 0.9800
C1 H1D 0.9800
C1 H1E 0.9800
C1 H1F 0.9800
C2 C3 1.4007(17)
C3 C4 1.4000(18)
C3 H3 0.9500
C4 C5 1.4989(17)
C5 H5A 0.9800
C5 H5B 0.9800
C5 H5C 0.9800
C5 H5D 0.9800
C5 H5E 0.9800
C5 H5F 0.9800
C6 C7 1.4054(16)
C6 C11 1.4073(16)
C7 C8 1.3935(17)
C7 C12 1.5309(16)
C8 C9 1.3897(17)
C8 H8 0.9500
C9 C10 1.3871(17)
C9 C13 1.5056(17)
C10 C11 1.3829(17)
C10 H10 0.9500
C11 C14 1.5212(16)
C12 C15 1.5279(17)
C12 C21 1.5340(17)
C12 H12 1.0000
C13 H13A 0.9800
C13 H13B 0.9800
C13 H13C 0.9800
C14 C33 1.5212(17)
C14 C27 1.5256(16)
C14 H14 1.0000
C15 C20 1.3843(18)
C15 C16 1.3992(17)
C16 C17 1.3805(19)
C16 H16 0.9500
C17 C18 1.381(2)
C17 H17 0.9500
C18 C19 1.379(2)
C18 H18 0.9500
C19 C20 1.3925(19)
C19 H19 0.9500
C20 H20 0.9500
C21 C26 1.3875(17)
C21 C22 1.3878(17)
C22 C23 1.3848(19)
C22 H22 0.9500
C23 C24 1.3832(19)
C23 H23 0.9500
C24 C25 1.3833(19)
C24 H24 0.9500
C25 C26 1.3884(18)
C25 H25 0.9500
C26 H26 0.9500
C27 C32 1.3858(17)
C27 C28 1.3867(18)
C28 C29 1.3853(18)
C28 H28 0.9500
C29 C30 1.3778(19)
C29 H29 0.9500
C30 C31 1.378(2)
C30 H30 0.9500
C31 C32 1.3849(19)
C31 H31 0.9500
C32 H32 0.9500
C33 C38 1.3854(18)
C33 C34 1.3878(18)
C34 C35 1.3794(19)
C34 H34 0.9500
C35 C36 1.381(2)
C35 H35 0.9500
C36 C37 1.374(2)
C36 H36 0.9500
C37 C38 1.3896(19)
C37 H37 0.9500
C38 H38 0.9500
C39 C40 1.4037(17)
C39 C44 1.4093(16)
C40 C41 1.3917(17)
C40 C45 1.5280(16)
C41 C42 1.3870(17)
C41 H41 0.9500
C42 C43 1.3889(18)
C42 C46 1.5019(17)
C43 C44 1.3911(17)
C43 H43 0.9500
C44 C47 1.5248(17)
C45 C48 1.5256(17)
C45 C54 1.5300(17)
C45 H45 1.0000
C46 H46A 0.9800
C46 H46B 0.9800
C46 H46C 0.9800
C47 C66 1.5254(17)
C47 C60 1.5311(17)
C47 H47 1.0000
C48 C49 1.3909(18)
C48 C53 1.3936(19)
C49 C50 1.387(2)
C49 H49 0.9500
C50 C51 1.379(2)
C50 H50 0.9500
C51 C52 1.380(2)
C51 H51 0.9500
C52 C53 1.386(2)
C52 H52 0.9500
C53 H53 0.9500
C54 C59 1.3885(18)
C54 C55 1.3906(18)
C55 C56 1.386(2)
C55 H55 0.9500
C56 C57 1.373(2)
C56 H56 0.9500
C57 C58 1.378(2)
C57 H57 0.9500
C58 C59 1.3864(19)
C58 H58 0.9500
C59 H59 0.9500
C60 C65 1.3880(18)
C60 C61 1.3910(18)
C61 C62 1.3790(19)
C61 H61 0.9500
C62 C63 1.385(2)
C62 H62 0.9500
C63 C64 1.373(2)
C63 H63 0.9500
C64 C65 1.388(2)
C64 H64 0.9500
C65 H65 0.9500
C66 C67 1.3862(18)
C66 C71 1.3883(18)
C67 C68 1.3836(19)
C67 H67 0.9500
C68 C69 1.383(2)
C68 H68 0.9500
C69 C70 1.378(2)
C69 H69 0.9500
C70 C71 1.3847(19)
C70 H70 0.9500
C71 H71 0.9500

loop_
_geom_hbond_atom_site_label_D
_geom_hbond_atom_site_label_H
_geom_hbond_atom_site_label_A
_geom_hbond_distance_DH
_geom_hbond_distance_HA
_geom_hbond_distance_DA
_geom_hbond_angle_DHA
N1 H1 N2 0.85(3) 1.95(3) 2.6740(14) 142(2)
N2 H2 N1 0.89(3) 1.94(3) 2.6740(14) 138(2)

loop_
_geom_torsion_atom_site_label_1
_geom_torsion_atom_site_label_2
_geom_torsion_atom_site_label_3
_geom_torsion_atom_site_label_4
_geom_torsion
C6 N1 C2 C3 174.37(11)
C6 N1 C2 C1 -5.98(18)
N1 C2 C3 C4 -8.1(2)
C1 C2 C3 C4 172.28(12)
C39 N2 C4 C3 174.12(11)
C39 N2 C4 C5 -5.82(18)
C2 C3 C4 N2 -6.9(2)
C2 C3 C4 C5 173.08(12)
C2 N1 C6 C7 76.69(16)
C2 N1 C6 C11 -108.54(13)
C11 C6 C7 C8 4.15(17)
N1 C6 C7 C8 178.78(11)
C11 C6 C7 C12 -171.69(11)
N1 C6 C7 C12 2.95(17)
C6 C7 C8 C9 0.18(19)
C12 C7 C8 C9 176.02(11)
C7 C8 C9 C10 -3.74(19)
C7 C8 C9 C13 177.49(13)
C8 C9 C10 C11 3.03(19)
C13 C9 C10 C11 -178.18(12)
C9 C10 C11 C6 1.19(19)
C9 C10 C11 C14 178.62(11)
C7 C6 C11 C10 -4.85(17)
N1 C6 C11 C10 -179.77(11)
C7 C6 C11 C14 177.68(11)
N1 C6 C11 C14 2.76(16)
C8 C7 C12 C15 66.59(15)
C6 C7 C12 C15 -117.68(12)
C8 C7 C12 C21 -60.56(14)
C6 C7 C12 C21 115.17(12)
C10 C11 C14 C33 -95.16(13)
C6 C11 C14 C33 82.27(13)
C10 C11 C14 C27 33.41(16)
C6 C11 C14 C27 -149.16(11)
C7 C12 C15 C20 -10.77(17)
C21 C12 C15 C20 115.99(13)
C7 C12 C15 C16 170.47(11)
C21 C12 C15 C16 -62.77(14)
C20 C15 C16 C17 -1.21(19)
C12 C15 C16 C17 177.65(11)
C15 C16 C17 C18 0.2(2)
C16 C17 C18 C19 0.8(2)
C17 C18 C19 C20 -0.8(2)
C16 C15 C20 C19 1.15(19)
C12 C15 C20 C19 -177.60(12)
C18 C19 C20 C15 -0.1(2)
C15 C12 C21 C26 -34.92(15)
C7 C12 C21 C26 95.26(13)
C15 C12 C21 C22 145.63(11)
C7 C12 C21 C22 -84.20(13)
C26 C21 C22 C23 -0.72(18)
C12 C21 C22 C23 178.76(11)
C21 C22 C23 C24 1.3(2)
C22 C23 C24 C25 -1.06(19)
C23 C24 C25 C26 0.31(18)
C22 C21 C26 C25 -0.04(17)
C12 C21 C26 C25 -179.50(11)
C24 C25 C26 C21 0.25(18)
C11 C14 C27 C32 -104.28(14)
C33 C14 C27 C32 24.09(16)
C11 C14 C27 C28 75.62(14)
C33 C14 C27 C28 -156.01(11)
C32 C27 C28 C29 -0.72(19)
C14 C27 C28 C29 179.37(11)
C27 C28 C29 C30 0.3(2)
C28 C29 C30 C31 0.6(2)
C29 C30 C31 C32 -1.1(2)
C30 C31 C32 C27 0.6(2)
C28 C27 C32 C31 0.3(2)
C14 C27 C32 C31 -179.84(13)
C11 C14 C33 C38 19.59(16)
C27 C14 C33 C38 -108.74(13)
C11 C14 C33 C34 -161.25(11)
C27 C14 C33 C34 70.43(14)
C38 C33 C34 C35 0.75(19)
C14 C33 C34 C35 -178.46(12)
C33 C34 C35 C36 0.3(2)
C34 C35 C36 C37 -1.0(2)
C35 C36 C37 C38 0.6(2)
C34 C33 C38 C37 -1.12(19)
C14 C33 C38 C37 178.05(12)
C36 C37 C38 C33 0.4(2)
C4 N2 C39 C40 -101.11(14)
C4 N2 C39 C44 85.44(15)
C44 C39 C40 C41 -3.76(17)
N2 C39 C40 C41 -177.33(10)
C44 C39 C40 C45 172.76(10)
N2 C39 C40 C45 -0.80(16)
C39 C40 C41 C42 2.92(18)
C45 C40 C41 C42 -173.65(11)
C40 C41 C42 C43 0.26(18)
C40 C41 C42 C46 178.96(11)
C41 C42 C43 C44 -2.65(18)
C46 C42 C43 C44 178.64(11)
C42 C43 C44 C39 1.78(17)
C42 C43 C44 C47 -179.86(11)
C40 C39 C44 C43 1.48(16)
N2 C39 C44 C43 174.86(10)
C40 C39 C44 C47 -176.85(10)
N2 C39 C44 C47 -3.48(17)
C41 C40 C45 C48 59.84(14)
C39 C40 C45 C48 -116.67(12)
C41 C40 C45 C54 -71.37(15)
C39 C40 C45 C54 112.11(12)
C43 C44 C47 C66 79.02(14)
C39 C44 C47 C66 -102.67(13)
C43 C44 C47 C60 -48.65(14)
C39 C44 C47 C60 129.67(11)
C40 C45 C48 C49 86.35(13)
C54 C45 C48 C49 -143.12(12)
C40 C45 C48 C53 -91.23(14)
C54 C45 C48 C53 39.31(16)
C53 C48 C49 C50 -1.08(19)
C45 C48 C49 C50 -178.78(12)
C48 C49 C50 C51 0.5(2)
C49 C50 C51 C52 0.5(2)
C50 C51 C52 C53 -0.9(2)
C51 C52 C53 C48 0.3(2)
C49 C48 C53 C52 0.65(19)
C45 C48 C53 C52 178.23(12)
C48 C45 C54 C59 -147.43(12)
C40 C45 C54 C59 -19.38(17)
C48 C45 C54 C55 40.08(17)
C40 C45 C54 C55 168.13(13)
C59 C54 C55 C56 0.4(2)
C45 C54 C55 C56 173.23(14)
C54 C55 C56 C57 -0.4(3)
C55 C56 C57 C58 -0.1(3)
C56 C57 C58 C59 0.4(2)
C57 C58 C59 C54 -0.3(2)
C55 C54 C59 C58 -0.1(2)
C45 C54 C59 C58 -172.77(12)
C44 C47 C60 C65 129.86(13)
C66 C47 C60 C65 0.88(17)
C44 C47 C60 C61 -51.83(15)
C66 C47 C60 C61 179.20(11)
C65 C60 C61 C62 -1.2(2)
C47 C60 C61 C62 -179.59(12)
C60 C61 C62 C63 0.4(2)
C61 C62 C63 C64 0.9(2)
C62 C63 C64 C65 -1.3(2)
C61 C60 C65 C64 0.8(2)
C47 C60 C65 C64 179.08(13)
C63 C64 C65 C60 0.5(2)
C44 C47 C66 C67 149.41(11)
C60 C47 C66 C67 -82.98(14)
C44 C47 C66 C71 -33.24(16)
C60 C47 C66 C71 94.37(14)
C71 C66 C67 C68 1.60(19)
C47 C66 C67 C68 179.09(12)
C66 C67 C68 C69 -1.2(2)
C67 C68 C69 C70 -0.1(2)
C68 C69 C70 C71 0.9(2)
C69 C70 C71 C66 -0.4(2)
C67 C66 C71 C70 -0.82(19)
C47 C66 C71 C70 -178.17(12)
